data_4078758
loop_
_publ_author_name
'Lecina, J.'
'Carrer, A.'
'\'Alvarez-Larena, A.'
'Mazzi, U.'
'Melendez-Alafort, L.'
'Suades, J.'

_publ_section_title
;
 New Bioconjugated Rhenium Carbonyls by Transmetalation Reaction with Zinc
 Derivatives
;
_journal_issue 16
_journal_name_full Organometallics
_journal_page_first 5884
_journal_paper_doi 10.1021/om300394v
_journal_volume 31
_journal_year 2012
_chemical_formula_moiety
; 
((C11 H13 N2 O3 S2)2 Zn)2 (C2 H3 N)3
;
_chemical_formula_sum 'C50 H61 N11 O16 S8 Zn2'
_chemical_formula_weight 1459.32
_space_group_IT_number 14
_symmetry_cell_setting monoclinic
_symmetry_space_group_name_Hall '-P 2ybc'
_symmetry_space_group_name_H-M 'P 1 21/c 1'
_atom_sites_solution_hydrogens geom
_atom_sites_solution_primary direct
_atom_sites_solution_secondary difmap
_audit_creation_method SHELXL-97
_cell_angle_alpha 90.00
_cell_angle_beta 92.240(4)
_cell_angle_gamma 90.00
_cell_formula_units_Z 2
_cell_length_a 14.919(3)
_cell_length_b 11.373(3)
_cell_length_c 18.544(4)
_cell_measurement_reflns_used 629
_cell_measurement_temperature 100(2)
_cell_measurement_theta_max 18.25
_cell_measurement_theta_min 2.48
_cell_volume 3144.0(12)
_computing_cell_refinement 'SAINT 5.0 (Bruker)'
_computing_data_collection 'SMART 5.6 (Bruker)'
_computing_data_reduction 'SAINT 5.0 (Bruker)'
_computing_structure_refinement 'SHELXL-97 (Sheldrick, 1997)'
_computing_structure_solution 'SHELXS-97 (Sheldrick, 1990)'
_diffrn_ambient_temperature 100(2)
_diffrn_detector_area_resol_mean 8.13
_diffrn_measured_fraction_theta_full 1.000
_diffrn_measured_fraction_theta_max 0.905
_diffrn_measurement_device_type 'Bruker SMART-APEX diffractometer'
_diffrn_measurement_method '\f and \w scans'
_diffrn_radiation_monochromator graphite
_diffrn_radiation_source 'fine-focus sealed tube'
_diffrn_radiation_type MoK\a
_diffrn_radiation_wavelength 0.71073
_diffrn_reflns_av_R_equivalents 0.2095
_diffrn_reflns_av_sigmaI/netI 0.3230
_diffrn_reflns_limit_h_max 12
_diffrn_reflns_limit_h_min -20
_diffrn_reflns_limit_k_max 15
_diffrn_reflns_limit_k_min -14
_diffrn_reflns_limit_l_max 22
_diffrn_reflns_limit_l_min -25
_diffrn_reflns_number 16517
_diffrn_reflns_theta_full 25.00
_diffrn_reflns_theta_max 29.05
_diffrn_reflns_theta_min 2.10
_diffrn_standards_decay_% 0.5
_diffrn_standards_number 51
_exptl_absorpt_coefficient_mu 1.102
_exptl_absorpt_correction_T_max 0.9569
_exptl_absorpt_correction_T_min 0.6204
_exptl_absorpt_correction_type multi-scan
_exptl_absorpt_process_details 'SADABS, 2.05'
_exptl_crystal_colour colourless
_exptl_crystal_density_diffrn 1.541
_exptl_crystal_density_method 'not measured'
_exptl_crystal_description plate
_exptl_crystal_F_000 1508
_exptl_crystal_size_max 0.45
_exptl_crystal_size_mid 0.15
_exptl_crystal_size_min 0.04
_refine_diff_density_max 0.928
_refine_diff_density_min -0.795
_refine_diff_density_rms 0.136
_refine_ls_extinction_coef 0.0043(5)
_refine_ls_extinction_expression Fc^*^=kFc[1+0.001xFc^2^\l^3^/sin(2\q)]^-1/4^
_refine_ls_extinction_method SHELXL
_refine_ls_goodness_of_fit_ref 0.970
_refine_ls_hydrogen_treatment noref
_refine_ls_matrix_type full
_refine_ls_number_parameters 389
_refine_ls_number_reflns 7603
_refine_ls_number_restraints 12
_refine_ls_restrained_S_all 0.970
_refine_ls_R_factor_all 0.2548
_refine_ls_R_factor_gt 0.1037
_refine_ls_shift/su_max 0.000
_refine_ls_shift/su_mean 0.000
_refine_ls_structure_factor_coef Fsqd
_refine_ls_weighting_details 'calc w=1/[\s^2^(Fo^2^)+(0.0632P)^2^] where P=(Fo^2^+2Fc^2^)/3'
_refine_ls_weighting_scheme calc
_refine_ls_wR_factor_gt 0.1618
_refine_ls_wR_factor_ref 0.2094
_reflns_number_gt 3012
_reflns_number_total 7603
_reflns_threshold_expression >2sigma(I)
_cod_data_source_file om300394v_si_002.cif
_cod_data_source_block compound2
_cod_original_sg_symbol_H-M 'P 21/c'
_cod_database_code 4078758

loop_
_symmetry_equiv_pos_as_xyz
'x, y, z'
'-x, y+1/2, -z+1/2'
'-x, -y, -z'
'x, -y-1/2, z-1/2'

loop_
_atom_site_label
_atom_site_type_symbol
_atom_site_fract_x
_atom_site_fract_y
_atom_site_fract_z
_atom_site_U_iso_or_equiv
_atom_site_adp_type
_atom_site_occupancy
_atom_site_symmetry_multiplicity
_atom_site_calc_flag
_atom_site_refinement_flags
_atom_site_disorder_assembly
_atom_site_disorder_group
Zn Zn 0.44793(8) 0.38647(9) 0.44322(5) 0.0230(3) Uani 1 1 d . . .
S11 S 0.41956(17) 0.20107(19) 0.38335(11) 0.0250(6) Uani 1 1 d . . .
S12 S 0.30664(17) 0.3276(2) 0.48395(11) 0.0269(6) Uani 1 1 d . . .
C110 C 0.3185(6) 0.2115(7) 0.4241(4) 0.021(2) Uani 1 1 d . . .
N111 N 0.2524(5) 0.1347(6) 0.4109(4) 0.0287(19) Uani 1 1 d . . .
C112 C 0.2623(6) 0.0352(8) 0.3602(4) 0.028(2) Uani 1 1 d . . .
H12A H 0.2557 -0.0402 0.3861 0.034 Uiso 1 1 calc R . .
H12B H 0.3227 0.0372 0.3399 0.034 Uiso 1 1 calc R . .
C113 C 0.1919(7) 0.0442(9) 0.3002(5) 0.039(3) Uani 1 1 d . . .
H13A H 0.1979 -0.0234 0.2671 0.046 Uiso 1 1 calc R . .
H13B H 0.2017 0.1171 0.2724 0.046 Uiso 1 1 calc R . .
C114 C 0.0987(7) 0.0454(8) 0.3283(4) 0.029(2) Uani 1 1 d . . .
H14A H 0.0882 -0.0306 0.3539 0.035 Uiso 1 1 calc R . .
C115 C 0.0896(6) 0.1461(8) 0.3820(5) 0.032(2) Uani 1 1 d . . .
H15A H 0.0300 0.1420 0.4035 0.038 Uiso 1 1 calc R . .
H15B H 0.0938 0.2221 0.3563 0.038 Uiso 1 1 calc R . .
C116 C 0.1634(6) 0.1403(8) 0.4427(5) 0.033(2) Uani 1 1 d . . .
H16A H 0.1599 0.2108 0.4738 0.040 Uiso 1 1 calc R . .
H16B H 0.1543 0.0699 0.4729 0.040 Uiso 1 1 calc R . .
C117 C 0.0309(7) 0.0560(8) 0.2656(5) 0.034(3) Uani 1 1 d . . .
O117 O 0.0450(5) 0.0664(6) 0.2037(3) 0.0412(19) Uani 1 1 d . . .
O118 O -0.0537(5) 0.0516(6) 0.2918(3) 0.0358(17) Uani 1 1 d . . .
N119 N -0.1188(5) 0.0764(7) 0.2375(4) 0.032(2) Uani 1 1 d . . .
C120 C -0.1674(7) -0.0102(9) 0.2028(4) 0.030(2) Uani 1 1 d . . .
O120 O -0.1555(5) -0.1145(6) 0.2103(3) 0.0459(19) Uani 1 1 d . . .
C121 C -0.2353(7) 0.0539(8) 0.1556(5) 0.037(3) Uani 1 1 d . . .
H21A H -0.2968 0.0364 0.1707 0.044 Uiso 1 1 calc R . .
H21B H -0.2304 0.0297 0.1046 0.044 Uiso 1 1 calc R . .
C122 C -0.2150(8) 0.1844(9) 0.1642(5) 0.046(3) Uani 1 1 d . . .
H22A H -0.1966 0.2186 0.1179 0.055 Uiso 1 1 calc R . .
H22B H -0.2682 0.2274 0.1804 0.055 Uiso 1 1 calc R . .
C123 C -0.1397(7) 0.1907(9) 0.2200(5) 0.039(3) Uani 1 1 d . . .
O123 O -0.1048(5) 0.2751(6) 0.2504(4) 0.068(3) Uani 1 1 d . . .
S21 S 0.49767(18) 0.50901(19) 0.34953(11) 0.0272(6) Uani 1 1 d . . .
S22 S 0.42254(15) 0.61883(19) 0.47858(10) 0.0214(5) Uani 1 1 d . . .
C210 C 0.4739(6) 0.6372(7) 0.3951(4) 0.022(2) Uani 1 1 d . . .
N211 N 0.4911(5) 0.7402(6) 0.3701(3) 0.0236(18) Uani 1 1 d . . .
C212 C 0.5321(6) 0.7587(7) 0.2999(4) 0.021(2) Uani 1 1 d . . .
H12C H 0.4871 0.7929 0.2653 0.025 Uiso 1 1 calc R . .
H12D H 0.5516 0.6822 0.2805 0.025 Uiso 1 1 calc R . .
C213 C 0.6114(6) 0.8400(7) 0.3080(4) 0.022(2) Uani 1 1 d U . .
H13C H 0.6361 0.8545 0.2600 0.027 Uiso 1 1 calc R . .
H13D H 0.6588 0.8020 0.3388 0.027 Uiso 1 1 calc R . .
C214 C 0.5858(6) 0.9561(7) 0.3414(4) 0.022(2) Uani 1 1 d . . .
H14C H 0.5382 0.9930 0.3093 0.027 Uiso 1 1 calc R . .
C215 C 0.5447(6) 0.9306(7) 0.4152(4) 0.023(2) Uani 1 1 d . . .
H15C H 0.5902 0.8936 0.4481 0.027 Uiso 1 1 calc R . .
H15D H 0.5252 1.0051 0.4373 0.027 Uiso 1 1 calc R . .
C216 C 0.4648(6) 0.8489(7) 0.4041(4) 0.029(2) Uani 1 1 d . . .
H16C H 0.4391 0.8313 0.4513 0.035 Uiso 1 1 calc R . .
H16D H 0.4180 0.8882 0.3734 0.035 Uiso 1 1 calc R . .
C217 C 0.6615(7) 1.0404(8) 0.3494(4) 0.027(2) Uani 1 1 d U . .
O217 O 0.7384(5) 1.0249(5) 0.3406(3) 0.0371(18) Uani 1 1 d . . .
O218 O 0.6284(4) 1.1482(5) 0.3706(3) 0.0312(16) Uani 1 1 d . . .
N219 N 0.6938(5) 1.2288(6) 0.3858(4) 0.0286(19) Uani 1 1 d . . .
C220 C 0.7103(7) 1.3240(8) 0.3432(5) 0.032(3) Uani 1 1 d . . .
O220 O 0.6739(5) 1.3376(6) 0.2839(3) 0.046(2) Uani 1 1 d . . .
C221 C 0.7785(7) 1.3980(9) 0.3818(5) 0.042(3) Uani 1 1 d . . .
H21C H 0.7532 1.4758 0.3937 0.050 Uiso 1 1 calc R . .
H21D H 0.8314 1.4098 0.3521 0.050 Uiso 1 1 calc R . .
C222 C 0.8045(7) 1.3288(8) 0.4515(4) 0.037(3) Uani 1 1 d . . .
H22C H 0.8685 1.3056 0.4515 0.045 Uiso 1 1 calc R . .
H22D H 0.7952 1.3781 0.4946 0.045 Uiso 1 1 calc R . .
C223 C 0.7468(8) 1.2232(8) 0.4530(5) 0.040(3) Uani 1 1 d . . .
O223 O 0.7382(5) 1.1459(5) 0.4953(3) 0.0407(19) Uani 1 1 d . . .
C11 C 0.1217(8) 0.2889(9) 0.1273(5) 0.051(3) Uani 1 1 d . . .
H1A H 0.1436 0.2079 0.1313 0.076 Uiso 1 1 calc R . .
H1B H 0.1156 0.3219 0.1756 0.076 Uiso 1 1 calc R . .
H1C H 0.1645 0.3362 0.1009 0.076 Uiso 1 1 calc R . .
C12 C 0.0347(9) 0.2900(10) 0.0885(6) 0.051(3) Uani 1 1 d . . .
N13 N -0.0309(8) 0.2908(12) 0.0588(9) 0.126(6) Uani 1 1 d . . .
C21 C 0.9259(19) 0.948(3) 0.0359(19) 0.109(16) Uiso 0.50 1 d PG A -1
H1D H 0.9146 1.0019 0.0744 0.163 Uiso 0.50 1 d PG A -1
H1E H 0.9449 0.8739 0.0558 0.163 Uiso 0.50 1 d PG A -1
H1F H 0.8719 0.9374 0.0067 0.163 Uiso 0.50 1 d PG A -1
C22 C 0.9966(15) 0.996(2) -0.0088(13) 0.105(9) Uiso 0.50 1 d PG A -1
N23 N 1.0438(16) 1.0361(18) -0.0488(11) 0.043(6) Uiso 0.50 1 d PG A -1

loop_
_atom_site_aniso_label
_atom_site_aniso_U_11
_atom_site_aniso_U_22
_atom_site_aniso_U_33
_atom_site_aniso_U_23
_atom_site_aniso_U_13
_atom_site_aniso_U_12
Zn 0.0303(7) 0.0262(6) 0.0121(5) 0.0014(4) -0.0028(5) -0.0039(6)
S11 0.0281(15) 0.0305(13) 0.0167(10) -0.0004(9) 0.0032(11) -0.0055(11)
S12 0.0320(16) 0.0278(13) 0.0211(11) -0.0059(9) 0.0029(11) -0.0021(11)
C110 0.017(5) 0.032(5) 0.014(4) -0.006(4) 0.000(4) 0.005(4)
N111 0.031(5) 0.030(5) 0.025(4) -0.012(3) -0.003(4) -0.002(4)
C112 0.018(6) 0.043(6) 0.022(5) -0.001(4) -0.003(4) 0.009(5)
C113 0.040(8) 0.045(6) 0.030(5) -0.006(5) -0.010(5) -0.008(5)
C114 0.030(7) 0.035(6) 0.019(4) 0.006(4) -0.016(5) -0.003(5)
C115 0.025(6) 0.035(6) 0.035(5) -0.006(4) 0.005(5) -0.005(4)
C116 0.017(6) 0.048(7) 0.036(5) -0.002(4) 0.012(5) 0.001(5)
C117 0.034(7) 0.045(6) 0.023(5) -0.006(4) -0.003(5) -0.003(5)
O117 0.041(5) 0.063(5) 0.020(3) 0.000(3) -0.001(3) -0.002(4)
O118 0.025(4) 0.050(4) 0.032(4) 0.009(3) -0.002(4) -0.005(3)
N119 0.023(5) 0.039(5) 0.033(4) -0.001(4) -0.004(4) -0.001(4)
C120 0.031(7) 0.045(6) 0.012(4) -0.007(4) -0.002(4) 0.003(5)
O120 0.066(6) 0.044(4) 0.028(3) -0.008(3) -0.010(4) -0.001(4)
C121 0.034(7) 0.054(7) 0.021(5) -0.007(5) -0.013(5) -0.002(5)
C122 0.059(9) 0.051(7) 0.028(5) -0.015(5) -0.012(6) 0.005(6)
C123 0.032(7) 0.033(6) 0.052(6) 0.001(5) -0.003(6) 0.005(5)
O123 0.064(6) 0.035(5) 0.103(6) -0.018(4) -0.034(5) 0.002(4)
S21 0.0448(18) 0.0253(12) 0.0113(10) -0.0014(9) -0.0008(11) -0.0010(12)
S22 0.0236(14) 0.0275(12) 0.0133(9) 0.0011(9) 0.0020(10) -0.0030(11)
C210 0.028(6) 0.026(5) 0.012(4) 0.003(3) -0.004(4) -0.006(4)
N211 0.025(5) 0.034(4) 0.012(3) 0.002(3) 0.007(3) -0.001(4)
C212 0.024(6) 0.024(5) 0.015(4) -0.002(3) 0.005(4) -0.008(4)
C213 0.031(5) 0.029(4) 0.007(3) 0.008(3) 0.001(4) 0.004(4)
C214 0.029(6) 0.029(5) 0.008(4) -0.002(3) -0.006(4) 0.002(4)
C215 0.025(6) 0.027(5) 0.018(4) -0.001(4) 0.012(4) 0.000(4)
C216 0.032(6) 0.035(6) 0.022(4) 0.013(4) 0.015(5) 0.008(5)
C217 0.031(6) 0.038(5) 0.011(4) 0.000(4) 0.011(4) 0.001(5)
O217 0.034(5) 0.042(4) 0.036(4) -0.014(3) 0.009(4) -0.005(4)
O218 0.029(4) 0.028(4) 0.037(3) -0.010(3) 0.003(3) -0.007(3)
N219 0.035(5) 0.028(4) 0.024(4) -0.006(3) 0.005(4) -0.016(4)
C220 0.038(7) 0.041(6) 0.019(5) 0.000(4) 0.006(5) -0.020(5)
O220 0.050(5) 0.061(5) 0.027(4) 0.002(3) 0.001(4) -0.015(4)
C221 0.052(8) 0.042(6) 0.032(5) 0.000(5) -0.007(5) -0.023(6)
C222 0.051(8) 0.047(6) 0.014(4) -0.003(4) 0.001(5) -0.014(6)
C223 0.063(9) 0.024(5) 0.034(5) -0.006(4) 0.020(6) -0.007(5)
O223 0.062(5) 0.036(4) 0.024(3) 0.009(3) 0.005(4) -0.012(4)
C11 0.064(9) 0.044(7) 0.043(6) -0.001(5) -0.007(6) -0.020(6)
C12 0.037(8) 0.055(8) 0.062(7) -0.026(6) 0.014(7) -0.011(7)
N13 0.038(8) 0.133(12) 0.206(16) -0.086(11) -0.030(10) 0.007(8)

loop_
_atom_type_symbol
_atom_type_description
_atom_type_scat_dispersion_real
_atom_type_scat_dispersion_imag
_atom_type_scat_source
C C 0.0033 0.0016 'International Tables Vol C Tables 4.2.6.8 and 6.1.1.4'
H H 0.0000 0.0000 'International Tables Vol C Tables 4.2.6.8 and 6.1.1.4'
N N 0.0061 0.0033 'International Tables Vol C Tables 4.2.6.8 and 6.1.1.4'
O O 0.0106 0.0060 'International Tables Vol C Tables 4.2.6.8 and 6.1.1.4'
S S 0.1246 0.1234 'International Tables Vol C Tables 4.2.6.8 and 6.1.1.4'
Zn Zn 0.2839 1.4301 'International Tables Vol C Tables 4.2.6.8 and 6.1.1.4'

loop_
_geom_angle_atom_site_label_1
_geom_angle_atom_site_label_2
_geom_angle_atom_site_label_3
_geom_angle
_geom_angle_site_symmetry_1
_geom_angle_site_symmetry_3
S12 Zn S21 135.22(10) . .
S12 Zn S22 120.87(8) . 3_666
S21 Zn S22 101.09(9) . 3_666
S12 Zn S11 75.93(8) . .
S21 Zn S11 103.36(8) . .
S22 Zn S11 112.54(9) 3_666 .
S12 Zn S22 93.61(8) . .
S21 Zn S22 70.11(7) . .
S22 Zn S22 89.72(8) 3_666 .
S11 Zn S22 157.73(9) . .
C110 S11 Zn 83.0(3) . .
C110 S12 Zn 84.1(3) . .
N111 C110 S11 122.0(6) . .
N111 C110 S12 121.4(6) . .
S11 C110 S12 116.5(5) . .
C110 N111 C116 124.8(7) . .
C110 N111 C112 121.6(7) . .
C116 N111 C112 113.6(7) . .
N111 C112 C113 109.4(7) . .
N111 C112 H12A 109.8 . .
C113 C112 H12A 109.8 . .
N111 C112 H12B 109.8 . .
C113 C112 H12B 109.8 . .
H12A C112 H12B 108.2 . .
C112 C113 C114 111.9(7) . .
C112 C113 H13A 109.2 . .
C114 C113 H13A 109.2 . .
C112 C113 H13B 109.2 . .
C114 C113 H13B 109.2 . .
H13A C113 H13B 107.9 . .
C113 C114 C117 109.5(7) . .
C113 C114 C115 109.8(8) . .
C117 C114 C115 111.5(8) . .
C113 C114 H14A 108.7 . .
C117 C114 H14A 108.7 . .
C115 C114 H14A 108.7 . .
C114 C115 C116 111.3(7) . .
C114 C115 H15A 109.4 . .
C116 C115 H15A 109.4 . .
C114 C115 H15B 109.4 . .
C116 C115 H15B 109.4 . .
H15A C115 H15B 108.0 . .
N111 C116 C115 109.8(7) . .
N111 C116 H16A 109.7 . .
C115 C116 H16A 109.7 . .
N111 C116 H16B 109.7 . .
C115 C116 H16B 109.7 . .
H16A C116 H16B 108.2 . .
O117 C117 O118 123.4(9) . .
O117 C117 C114 127.9(10) . .
O118 C117 C114 108.7(8) . .
C117 O118 N119 111.0(6) . .
C120 N119 C123 117.4(8) . .
C120 N119 O118 122.2(8) . .
C123 N119 O118 120.3(8) . .
O120 C120 N119 125.5(9) . .
O120 C120 C121 129.5(9) . .
N119 C120 C121 105.0(8) . .
C120 C121 C122 106.5(8) . .
C120 C121 H21A 110.4 . .
C122 C121 H21A 110.4 . .
C120 C121 H21B 110.4 . .
C122 C121 H21B 110.4 . .
H21A C121 H21B 108.6 . .
C123 C122 C121 105.1(8) . .
C123 C122 H22A 110.7 . .
C121 C122 H22A 110.7 . .
C123 C122 H22B 110.7 . .
C121 C122 H22B 110.7 . .
H22A C122 H22B 108.8 . .
O123 C123 N119 123.2(10) . .
O123 C123 C122 130.6(9) . .
N119 C123 C122 105.9(9) . .
C210 S21 Zn 93.5(3) . .
C210 S22 Zn 99.7(3) . 3_666
C210 S22 Zn 80.6(3) . .
Zn S22 Zn 90.28(8) 3_666 .
N211 C210 S21 122.9(6) . .
N211 C210 S22 121.4(6) . .
S21 C210 S22 115.7(5) . .
C210 N211 C216 124.0(7) . .
C210 N211 C212 122.8(7) . .
C216 N211 C212 113.0(6) . .
N211 C212 C213 110.6(6) . .
N211 C212 H12C 109.5 . .
C213 C212 H12C 109.5 . .
N211 C212 H12D 109.5 . .
C213 C212 H12D 109.5 . .
H12C C212 H12D 108.1 . .
C212 C213 C214 111.5(7) . .
C212 C213 H13C 109.3 . .
C214 C213 H13C 109.3 . .
C212 C213 H13D 109.3 . .
C214 C213 H13D 109.3 . .
H13C C213 H13D 108.0 . .
C217 C214 C213 113.6(8) . .
C217 C214 C215 111.0(6) . .
C213 C214 C215 108.3(6) . .
C217 C214 H14C 107.9 . .
C213 C214 H14C 107.9 . .
C215 C214 H14C 107.9 . .
C216 C215 C214 109.3(7) . .
C216 C215 H15C 109.8 . .
C214 C215 H15C 109.8 . .
C216 C215 H15D 109.8 . .
C214 C215 H15D 109.8 . .
H15C C215 H15D 108.3 . .
N211 C216 C215 111.0(7) . .
N211 C216 H16C 109.4 . .
C215 C216 H16C 109.4 . .
N211 C216 H16D 109.4 . .
C215 C216 H16D 109.4 . .
H16C C216 H16D 108.0 . .
O217 C217 O218 122.2(9) . .
O217 C217 C214 129.1(9) . .
O218 C217 C214 108.8(8) . .
N219 O218 C217 113.3(7) . .
O218 N219 C220 123.9(7) . .
O218 N219 C223 120.7(7) . .
C220 N219 C223 115.3(7) . .
O220 C220 N219 122.6(8) . .
O220 C220 C221 129.6(9) . .
N219 C220 C221 107.8(8) . .
C220 C221 C222 105.0(8) . .
C220 C221 H21C 110.7 . .
C222 C221 H21C 110.7 . .
C220 C221 H21D 110.7 . .
C222 C221 H21D 110.7 . .
H21C C221 H21D 108.8 . .
C223 C222 C221 107.5(8) . .
C223 C222 H22C 110.2 . .
C221 C222 H22C 110.2 . .
C223 C222 H22D 110.2 . .
C221 C222 H22D 110.2 . .
H22C C222 H22D 108.5 . .
O223 C223 N219 122.1(9) . .
O223 C223 C222 133.7(10) . .
N219 C223 C222 104.3(7) . .
C12 C11 H1A 109.5 . .
C12 C11 H1B 109.5 . .
H1A C11 H1B 109.5 . .
C12 C11 H1C 109.5 . .
H1A C11 H1C 109.5 . .
H1B C11 H1C 109.5 . .
N13 C12 C11 179.5(14) . .
N23 C22 C21 172.4 . .

loop_
_geom_bond_atom_site_label_1
_geom_bond_atom_site_label_2
_geom_bond_distance
_geom_bond_site_symmetry_2
Zn S12 2.364(3) .
Zn S21 2.369(2) .
Zn S22 2.371(2) 3_666
Zn S11 2.413(2) .
Zn S22 2.753(2) .
S11 C110 1.716(9) .
S12 C110 1.739(8) .
C110 N111 1.333(10) .
N111 C116 1.475(11) .
N111 C112 1.483(10) .
C112 C113 1.503(12) .
C112 H12A 0.9900 .
C112 H12B 0.9900 .
C113 C114 1.504(13) .
C113 H13A 0.9900 .
C113 H13B 0.9900 .
C114 C117 1.517(12) .
C114 C115 1.527(11) .
C114 H14A 1.0000 .
C115 C116 1.544(12) .
C115 H15A 0.9900 .
C115 H15B 0.9900 .
C116 H16A 0.9900 .
C116 H16B 0.9900 .
C117 O117 1.181(10) .
C117 O118 1.371(11) .
O118 N119 1.401(9) .
N119 C120 1.368(11) .
N119 C123 1.373(11) .
C120 O120 1.207(10) .
C120 C121 1.502(12) .
C121 C122 1.522(13) .
C121 H21A 0.9900 .
C121 H21B 0.9900 .
C122 C123 1.500(13) .
C122 H22A 0.9900 .
C122 H22B 0.9900 .
C123 O123 1.219(11) .
S21 C210 1.728(8) .
S22 C210 1.766(8) .
S22 Zn 2.371(2) 3_666
C210 N211 1.289(10) .
N211 C216 1.448(10) .
N211 C212 1.475(9) .
C212 C213 1.506(11) .
C212 H12C 0.9900 .
C212 H12D 0.9900 .
C213 C214 1.514(11) .
C213 H13C 0.9900 .
C213 H13D 0.9900 .
C214 C217 1.485(12) .
C214 C215 1.548(10) .
C214 H14C 1.0000 .
C215 C216 1.519(12) .
C215 H15C 0.9900 .
C215 H15D 0.9900 .
C216 H16C 0.9900 .
C216 H16D 0.9900 .
C217 O217 1.178(11) .
C217 O218 1.384(10) .
O218 N219 1.360(8) .
N219 C220 1.368(10) .
N219 C223 1.452(12) .
C220 O220 1.217(10) .
C220 C221 1.484(12) .
C221 C222 1.550(12) .
C221 H21C 0.9900 .
C221 H21D 0.9900 .
C222 C223 1.479(12) .
C222 H22C 0.9900 .
C222 H22D 0.9900 .
C223 O223 1.188(10) .
C11 C12 1.459(15) .
C11 H1A 0.9800 .
C11 H1B 0.9800 .
C11 H1C 0.9800 .
C12 N13 1.104(15) .
C21 C22 1.4721 .
C21 H1D 0.9600 .
C21 H1E 0.9600 .
C21 H1F 0.9600 .
C22 N23 1.1382 .
